data_5000234
loop_
_publ_author_name
'Yasumoto, T.'
'Murata, M.'
'Oshima, Y.'
'Sano, M.'
'Matsumoto, G. K.'
'Clardy, J.'

_publ_section_title
;
 Diarrhetic shellfish toxins
;
_journal_issue 6
_journal_name_full Tetrahedron
_journal_page_first 1019
_journal_page_last 1025
_journal_paper_doi 10.1016/S0040-4020(01)96469-5
_journal_volume 41
_journal_year 1985
_chemical_formula_sum 'C47 H76 O18'
_space_group_IT_number 5
_symmetry_cell_setting monoclinic
_symmetry_space_group_name_Hall 'C 2y'
_symmetry_space_group_name_H-M 'C 1 2 1'
_cell_angle_alpha 90
_cell_angle_beta 97.78(1)
_cell_angle_gamma 90
_cell_formula_units_Z 4
_cell_length_a 31.551(5)
_cell_length_b 6.219(7)
_cell_length_c 25.350(3)
_cod_original_sg_symbol_H-M 'C 2'
_cod_database_code 5000234

loop_
_symmetry_equiv_pos_site_id
_symmetry_equiv_pos_as_xyz
1 x,y,z
2 1/2+x,1/2+y,z
3 -x,y,-z
4 1/2-x,1/2+y,-z

loop_
_atom_site_label
_atom_site_type_symbol
_atom_site_fract_x
_atom_site_fract_y
_atom_site_fract_z
C1 C 0.4671(6) 1.1270(36) 0.2318(7)
C2 C 0.4455(5) 1.0455(34) 0.2775(6)
C3 C 0.4780(5) 0.8939(31) 0.3114(6)
C4 C 0.5237(5) 1.0059(36) 0.3272(6)
C5 C 0.5487(5) 0.8830(33) 0.3740(6)
C6 C 0.5217(5) 0.8651(35) 0.4224(6)
C7 C 0.4807(4) 0.7370(25) 0.4022(5)
C8 C 0.4868(5) 0.5080(33) 0.3894(7)
C9 C 0.4448(5) 0.4126(32) 0.3972(6)
C10 C 0.4360(4) 0.5291(26) 0.4442(6)
C11 C 0.3890(5) 0.5537(25) 0.4529(5)
C12 C 0.3592(4) 0.1791(30) 0.4277(6)
C13 C 0.3686(4) 0.3538(26) 0.4709(5)
C14 C 0.3163(5) 0.0921(25) 0.4390(5)
C15 C 0.2926(4) 0.2756(30) 0.4657(6)
C16 C 0.2573(4) 0.3703(30) 0.4244(5)
C17 C 0.2185(5) 0.2211(32) 0.4162(5)
C18 C 0.1878(5) 0.2915(28) 0.3640(6)
C19 C 0.1769(5) 0.5341(36) 0.3616(6)
C20 C 0.2173(4) 0.6379(29) 0.3395(6)
C21 C 0.2436(4) 0.4414(29) 0.3315(5)
C22 C 0.2702(5) 0.4485(30) 0.2833(5)
C23 C 0.3046(5) 0.6241(46) 0.2877(6)
C24 C 0.3078(5) 0.6674(46) 0.2277(6)
C25 C 0.2608(5) 0.6547(34) 0.2028(6)
C26 C 0.2537(4) 0.5599(29) 0.1472(5)
C27 C 0.2714(5) 0.6963(29) 0.1031(5)
C28 C 0.3190(4) 0.6949(25) 0.1072(5)
C29 C 0.3444(4) 0.8632(29) 0.1052(5)
C30 C 0.3916(5) 0.8284(35) 0.1044(6)
C31 C 0.4213(4) 0.9925(34) 0.1016(6)
C32 C 0.4679(5) 0.9574(31) 0.1021(6)
C33 C 0.4965(6) 1.0498(38) 0.1498(7)
C34 C 0.5383(4) 0.9373(36) 0.1486(6)
C35 C 0.5237(5) 0.7075(30) 0.1260(6)
C36 C 0.5498(4) 0.6387(31) 0.0819(6)
C37 C 0.5983(4) 0.6705(35) 0.0943(5)
C38 C 0.6228(5) 0.5712(34) 0.0539(7)
C39 C 0.6081(6) 0.3407(44) 0.0448(8)
C40 C 0.5569(6) 0.3207(39) 0.0307(7)
C41 C 0.4052(5) 0.9239(49) 0.2554(7)
C42 C 0.3917(5) 0.2682(36) 0.5239(5)
C43 C 0.1514(5) 0.1340(42) 0.3538(6)
C44 C 0.2371(7) 0.8752(39) 0.2050(7)
C45 C 0.2537(4) 0.5955(32) 0.0498(5)
C46 C 0.3305(6) 1.0964(35) 0.1010(9)
C47 C 0.6729(5) 0.5838(52) 0.0631(9)
O1 O 0.4730(8) 1.3156(25) 0.2259(7)
O2 O 0.4783(4) 0.9872(21) 0.1998(4)
O3 O 0.4566(3) 0.8577(18) 0.3599(3)
O4 O 0.4544(3) 0.7381(19) 0.4416(4)
O5 O 0.3658(3) 0.6348(18) 0.4046(3)
O6 O 0.3251(3) 0.4231(19) 0.4791(4)
O7 O 0.3002(3) -0.0864(20) 0.4298(4)
O8 O 0.2746(3) 0.3928(18) 0.3757(3)
O9 O 0.2139(3) 0.2661(19) 0.3211(4)
O10 O 0.1250(4) 0.1942(28) 0.3048(5)
O11 O 0.2413(3) 0.5005(20) 0.2362(4)
O12 O 0.4794(3) 0.7342(21) 0.1032(4)
O13 O 0.5395(3) 0.4190(22) 0.0708(4)
O14 O 0.5377(3) 0.7657(21) 0.0336(3)
O15 O 0.6106(3) 0.5796(22) 0.1450(4)
O16 O 0.65200 0.873(2) 0.21500
O17 O 0.610(1) 0.276(4) 0.227(1)
O18 O 0.560(2) 1.465(8) 0.279(1)
H1 H 0.43700 1.17600 0.30100
H2 H 0.48400 0.75400 0.29200
H3 H 0.54100 1.00900 0.29400
H4 H 0.51900 1.17100 0.33800
H5 H 0.57800 0.96600 0.38700
H6 H 0.55600 0.73100 0.36100
H7 H 0.51400 1.02100 0.43500
H8 H 0.53900 0.78700 0.45400
H9 H 0.51200 0.44100 0.41500
H10 H 0.49300 0.49000 0.35000
H11 H 0.44700 0.24800 0.40400
H12 H 0.42100 0.44300 0.36500
H13 H 0.44900 0.43800 0.47700
H14 H 0.38800 0.66300 0.48500
H15 H 0.38300 0.06100 0.43200
H16 H 0.35700 0.24600 0.38900
H17 H 0.27700 0.23300 0.49800
H18 H 0.24700 0.52100 0.43800
H19 H 0.20200 0.23400 0.44900
H20 H 0.22800 0.06500 0.41200
H21 H 0.15000 0.64300 0.33900
H22 H 0.20800 0.72300 0.30300
H23 H 0.23400 0.74700 0.36700
H24 H 0.28500 0.30000 0.28300
H25 H 0.33400 0.57300 0.30800
H26 H 0.29500 0.76500 0.30700
H27 H 0.32700 0.55500 0.21200
H28 H 0.32100 0.82400 0.22200
H29 H 0.22100 0.54400 0.13600
H30 H 0.26800 0.41100 0.14800
H31 H 0.26200 0.85900 0.10700
H32 H 0.33400 0.54700 0.11200
H33 H 0.40300 0.67200 0.10600
H34 H 0.47300 1.03800 0.06700
H35 H 0.49900 1.22000 0.14800
H36 H 0.55500 0.93000 0.18700
H37 H 0.55700 1.02000 0.12400
H38 H 0.52900 0.59400 0.15600
H39 H 0.60600 0.83700 0.09300
H40 H 0.61500 0.67200 0.02000
H41 H 0.61800 0.25500 0.08000
H42 H 0.62300 0.27700 0.01400
H43 H 0.54700 0.39800 -0.00600
H44 H 0.54800 0.16000 0.02800
H45 H 0.39100 0.86300 0.28700
H46 H 0.38400 1.03100 0.23300
H47 H 0.41300 0.80000 0.23100
H48 H 0.39100 0.38800 0.55400
H49 H 0.37600 0.13100 0.53500
H50 H 0.42400 0.23400 0.51900
H51 H 0.16300 -0.01900 0.35000
H52 H 0.13300 0.14100 0.38500
H53 H 0.25200 0.99200 0.18400
H54 H 0.20500 0.86000 0.18800
H55 H 0.23800 0.92600 0.24500
H56 H 0.22000 0.60300 0.04500
H57 H 0.26500 0.68500 0.01900
H58 H 0.26400 0.43800 0.04900
H59 H 0.33800 1.16300 0.06500
H60 H 0.29700 1.11000 0.10200
H61 H 0.34700 1.18700 0.13300
H62 H 0.68000 0.50000 0.08900
H63 H 0.67000 0.65500 0.08300
H64 H 0.66000 0.46600 0.06000
H65 H 0.34800 0.72400 0.37400
H66 H 0.09500 0.17000 0.28300
H67 H 0.52400 0.87700 0.00400
H68 H 0.62200 0.54800 0.18500

loop_
_atom_type_symbol
_atom_type_radius_bond
C 0.68
H 0.23
O 0.68
